data_7100846
loop_
_publ_author_name
'Jie-Peng Zhang'
'Yan-Yong Lin'
'Xiao-Chun Huang'
'Xiao-Ming Chen'

_publ_section_title
;
Molecular Chairs, Zippers, Zigzag and Helical Chains: Chemical
Enumeration of Supramolecular Isomerism Based on a Predesigned
Metal-Organic Building Block
;
_journal_name_full 'Chemical Communications'
_journal_paper_doi 10.1039/b416095a
_journal_year 2005
_chemical_formula_sum 'C12 H8 Cu N5'
_chemical_formula_weight 285.77
_space_group_IT_number 14
_symmetry_cell_setting monoclinic
_symmetry_space_group_name_Hall '-P 2ybc'
_symmetry_space_group_name_H-M 'P 1 21/c 1'
_cell_angle_alpha 90.00
_cell_angle_beta 106.530(9)
_cell_angle_gamma 90.00
_cell_formula_units_Z 8
_cell_length_a 13.2428(9)
_cell_length_b 19.5571(12)
_cell_length_c 9.1855(7)
_cell_measurement_temperature 293(2)
_cell_volume 2280.6(3)
_diffrn_ambient_temperature 293(2)
_exptl_crystal_density_diffrn 1.665
_cod_depositor_comments
;
The following automatic conversions were performed:
'_symmetry_cell_setting' value 'Monoclinic' changed to 'monoclinic'
according to '/home/saulius/struct/CIF-dictionaries/cif_core.dic'
dictionary named 'cif_core.dic' version 2.4.1 from 2010-06-29.

Automatic conversion script
Id: cif_fix_enum 1527 2010-12-29 10:47:43Z saulius 
;
_cod_original_sg_symbol_H-M 'P 21/c'
_cod_database_code 7100846

loop_
_symmetry_equiv_pos_as_xyz
'x, y, z'
'-x, y+1/2, -z+1/2'
'-x, -y, -z'
'x, -y-1/2, z-1/2'

loop_
_atom_site_label
_atom_site_type_symbol
_atom_site_fract_x
_atom_site_fract_y
_atom_site_fract_z
_atom_site_U_iso_or_equiv
_atom_site_adp_type
_atom_site_occupancy
_atom_site_symmetry_multiplicity
_atom_site_calc_flag
_atom_site_refinement_flags
_atom_site_disorder_assembly
_atom_site_disorder_group
Cu1 Cu 0.38352(3) 0.402032(19) 0.15273(4) 0.05079(13) Uani 1 1 d . . .
Cu2 Cu 0.22273(3) 0.556025(18) 0.34138(4) 0.05571(14) Uani 1 1 d . . .
N1 N 0.23418(16) 0.43013(11) 0.1529(2) 0.0396(5) Uani 1 1 d . . .
N2 N 0.18270(16) 0.47493(10) 0.2180(2) 0.0390(5) Uani 1 1 d . . .
N3 N 0.06308(16) 0.40086(10) 0.0805(2) 0.0382(5) Uani 1 1 d . . .
N4 N 0.29880(16) 0.33049(11) 0.0037(2) 0.0398(5) Uani 1 1 d . . .
N5 N 0.04577(18) 0.54395(11) 0.3278(3) 0.0448(5) Uani 1 1 d . . .
N6 N 0.54465(17) 0.31879(11) 0.4200(3) 0.0437(5) Uani 1 1 d . . .
N7 N 0.50596(16) 0.37403(11) 0.3295(2) 0.0415(5) Uani 1 1 d . . .
N8 N 0.65260(16) 0.40876(10) 0.5022(2) 0.0384(5) Uani 1 1 d . . .
N9 N 0.77665(17) 0.34090(11) 0.7397(3) 0.0440(5) Uani 1 1 d . . .
N10 N 0.46727(17) 0.49454(12) 0.1833(3) 0.0442(5) Uani 1 1 d . . .
C1 C 0.16072(18) 0.38767(13) 0.0713(3) 0.0362(6) Uani 1 1 d . . .
C2 C 0.08093(19) 0.45567(12) 0.1731(3) 0.0364(6) Uani 1 1 d . . .
C3 C 0.19479(19) 0.33115(13) -0.0079(3) 0.0386(6) Uani 1 1 d . . .
C4 C 0.1275(2) 0.27992(15) -0.0818(4) 0.0585(8) Uani 1 1 d . . .
H4A H 0.0561 0.2817 -0.0888 0.070 Uiso 1 1 calc R . .
C5 C 0.1679(3) 0.22626(18) -0.1449(4) 0.0697(10) Uani 1 1 d . . .
H5A H 0.1239 0.1915 -0.1957 0.084 Uiso 1 1 calc R . .
C6 C 0.2734(3) 0.22461(17) -0.1321(4) 0.0599(8) Uani 1 1 d . . .
H6A H 0.3024 0.1885 -0.1723 0.072 Uiso 1 1 calc R . .
C7 C 0.3355(2) 0.27750(15) -0.0585(3) 0.0482(7) Uani 1 1 d . . .
H7A H 0.4069 0.2765 -0.0515 0.058 Uiso 1 1 calc R . .
C8 C 0.0047(2) 0.49298(12) 0.2293(3) 0.0374(6) Uani 1 1 d . . .
C9 C -0.1019(2) 0.47816(16) 0.1876(3) 0.0494(7) Uani 1 1 d . . .
H9A H -0.1283 0.4429 0.1194 0.059 Uiso 1 1 calc R . .
C10 C -0.1685(3) 0.51560(18) 0.2470(4) 0.0641(9) Uani 1 1 d . . .
H10A H -0.2402 0.5061 0.2199 0.077 Uiso 1 1 calc R . .
C11 C -0.1269(3) 0.56736(18) 0.3474(4) 0.0649(9) Uani 1 1 d . . .
H11A H -0.1699 0.5937 0.3897 0.078 Uiso 1 1 calc R . .
C12 C -0.0200(3) 0.57937(17) 0.3839(4) 0.0584(8) Uani 1 1 d . . .
H12A H 0.0077 0.6144 0.4519 0.070 Uiso 1 1 calc R . .
C13 C 0.63124(19) 0.34207(13) 0.5205(3) 0.0388(6) Uani 1 1 d . . .
C14 C 0.57150(19) 0.42633(13) 0.3820(3) 0.0369(6) Uani 1 1 d . . .
C15 C 0.7001(2) 0.30280(13) 0.6459(3) 0.0406(6) Uani 1 1 d . . .
C16 C 0.6897(2) 0.23374(15) 0.6680(3) 0.0520(7) Uani 1 1 d . . .
H16A H 0.6360 0.2088 0.6022 0.062 Uiso 1 1 calc R . .
C17 C 0.7605(3) 0.20203(16) 0.7898(4) 0.0584(8) Uani 1 1 d . . .
H17A H 0.7560 0.1553 0.8058 0.070 Uiso 1 1 calc R . .
C18 C 0.8375(3) 0.24075(17) 0.8866(4) 0.0597(8) Uani 1 1 d . . .
H18A H 0.8852 0.2208 0.9702 0.072 Uiso 1 1 calc R . .
C19 C 0.8432(2) 0.30955(16) 0.8583(4) 0.0538(8) Uani 1 1 d . . .
H19A H 0.8955 0.3354 0.9244 0.065 Uiso 1 1 calc R . .
C20 C 0.54740(19) 0.49375(13) 0.3137(3) 0.0378(6) Uani 1 1 d . . .
C21 C 0.5964(2) 0.55318(14) 0.3802(3) 0.0464(7) Uani 1 1 d . . .
H21A H 0.6516 0.5512 0.4692 0.056 Uiso 1 1 calc R . .
C22 C 0.5622(3) 0.61536(15) 0.3130(4) 0.0559(8) Uani 1 1 d . . .
H22A H 0.5945 0.6558 0.3555 0.067 Uiso 1 1 calc R . .
C23 C 0.4798(3) 0.61658(17) 0.1824(4) 0.0601(8) Uani 1 1 d . . .
H23A H 0.4545 0.6579 0.1359 0.072 Uiso 1 1 calc R . .
C24 C 0.4355(2) 0.55568(16) 0.1215(4) 0.0564(8) Uani 1 1 d . . .
H24A H 0.3802 0.5570 0.0324 0.068 Uiso 1 1 calc R . .

loop_
_atom_site_aniso_label
_atom_site_aniso_U_11
_atom_site_aniso_U_22
_atom_site_aniso_U_33
_atom_site_aniso_U_23
_atom_site_aniso_U_13
_atom_site_aniso_U_12
Cu1 0.03048(19) 0.0565(2) 0.0587(2) -0.00671(17) 0.00178(15) -0.00875(15)
Cu2 0.0509(2) 0.0438(2) 0.0644(2) -0.01515(17) 0.00325(18) -0.01578(16)
N1 0.0294(11) 0.0358(11) 0.0492(12) -0.0073(9) 0.0042(9) -0.0001(9)
N2 0.0298(11) 0.0341(11) 0.0482(12) -0.0077(10) 0.0030(9) -0.0010(9)
N3 0.0309(11) 0.0349(11) 0.0447(12) -0.0047(9) 0.0042(9) -0.0016(8)
N4 0.0327(11) 0.0399(12) 0.0442(12) -0.0036(10) 0.0069(9) -0.0006(9)
N5 0.0423(13) 0.0382(12) 0.0532(13) -0.0082(10) 0.0122(11) -0.0025(10)
N6 0.0325(11) 0.0403(12) 0.0547(13) -0.0046(10) 0.0065(10) -0.0059(9)
N7 0.0299(11) 0.0418(12) 0.0495(13) -0.0049(10) 0.0062(9) -0.0055(9)
N8 0.0304(11) 0.0354(11) 0.0458(12) -0.0055(9) 0.0049(9) -0.0025(8)
N9 0.0315(11) 0.0391(12) 0.0571(14) -0.0053(10) 0.0057(10) -0.0018(9)
N10 0.0353(12) 0.0483(13) 0.0475(12) 0.0004(10) 0.0096(10) -0.0029(10)
C1 0.0286(12) 0.0356(13) 0.0398(13) -0.0019(10) 0.0021(10) -0.0014(10)
C2 0.0290(12) 0.0346(13) 0.0406(13) -0.0003(10) 0.0020(10) -0.0013(10)
C3 0.0343(13) 0.0355(13) 0.0426(14) -0.0057(11) 0.0052(11) 0.0018(11)
C4 0.0365(15) 0.0553(18) 0.081(2) -0.0292(16) 0.0119(14) -0.0070(13)
C5 0.057(2) 0.062(2) 0.088(2) -0.0396(19) 0.0172(18) -0.0140(16)
C6 0.0549(19) 0.0529(18) 0.072(2) -0.0240(16) 0.0182(16) 0.0041(15)
C7 0.0390(15) 0.0522(17) 0.0514(16) -0.0045(13) 0.0098(12) 0.0059(13)
C8 0.0352(13) 0.0330(13) 0.0412(13) 0.0013(10) 0.0064(10) -0.0006(10)
C9 0.0358(14) 0.0544(17) 0.0566(17) -0.0105(14) 0.0109(12) -0.0051(13)
C10 0.0383(16) 0.073(2) 0.084(2) -0.0133(19) 0.0222(16) -0.0011(16)
C11 0.059(2) 0.062(2) 0.084(2) -0.0115(18) 0.0357(18) 0.0078(17)
C12 0.064(2) 0.0467(17) 0.067(2) -0.0170(15) 0.0230(16) -0.0046(15)
C13 0.0310(13) 0.0355(13) 0.0489(14) -0.0071(11) 0.0096(11) -0.0045(10)
C14 0.0282(12) 0.0389(13) 0.0438(14) -0.0065(11) 0.0105(10) -0.0031(10)
C15 0.0330(13) 0.0377(14) 0.0515(15) -0.0048(12) 0.0129(11) -0.0046(11)
C16 0.0515(17) 0.0419(16) 0.0596(17) -0.0029(13) 0.0109(14) -0.0109(13)
C17 0.062(2) 0.0389(16) 0.078(2) 0.0113(15) 0.0266(17) 0.0002(14)
C18 0.0475(18) 0.061(2) 0.067(2) 0.0111(16) 0.0097(15) 0.0078(15)
C19 0.0381(15) 0.0503(17) 0.0651(19) -0.0047(15) 0.0019(13) 0.0019(13)
C20 0.0288(12) 0.0422(14) 0.0446(14) -0.0042(11) 0.0139(10) -0.0019(11)
C21 0.0396(15) 0.0424(15) 0.0542(16) -0.0037(13) 0.0087(12) -0.0042(12)
C22 0.0595(19) 0.0427(16) 0.0658(19) -0.0038(14) 0.0184(16) -0.0094(14)
C23 0.061(2) 0.0509(18) 0.068(2) 0.0131(15) 0.0168(17) 0.0031(15)
C24 0.0504(18) 0.0589(19) 0.0553(17) 0.0092(15) 0.0077(14) -0.0016(15)

loop_
_geom_bond_atom_site_label_1
_geom_bond_atom_site_label_2
_geom_bond_distance
_geom_bond_site_symmetry_2
_geom_bond_publ_flag
Cu1 N7 2.017(2) . ?
Cu1 N1 2.053(2) . ?
Cu1 N4 2.053(2) . ?
Cu1 N10 2.099(2) . ?
Cu2 N2 1.934(2) . ?
Cu2 N8 1.979(2) 3_666 ?
Cu2 N9 2.150(2) 3_666 ?
Cu2 N5 2.323(2) . ?
N1 C1 1.335(3) . ?
N1 N2 1.350(3) . ?
N2 C2 1.346(3) . ?
N3 C1 1.344(3) . ?
N3 C2 1.347(3) . ?
N4 C7 1.340(3) . ?
N4 C3 1.351(3) . ?
N5 C12 1.326(4) . ?
N5 C8 1.352(3) . ?
N6 C13 1.332(3) . ?
N6 N7 1.370(3) . ?
N7 C14 1.340(3) . ?
N8 C14 1.347(3) . ?
N8 C13 1.355(3) . ?
N8 Cu2 1.979(2) 3_666 ?
N9 C19 1.338(3) . ?
N9 C15 1.352(3) . ?
N9 Cu2 2.150(2) 3_666 ?
N10 C24 1.339(4) . ?
N10 C20 1.356(3) . ?
C1 C3 1.464(3) . ?
C2 C8 1.454(4) . ?
C3 C4 1.384(3) . ?
C4 C5 1.378(4) . ?
C5 C6 1.368(5) . ?
C6 C7 1.374(4) . ?
C8 C9 1.383(4) . ?
C9 C10 1.373(4) . ?
C10 C11 1.374(5) . ?
C11 C12 1.380(5) . ?
C13 C15 1.466(4) . ?
C14 C20 1.456(4) . ?
C15 C16 1.379(4) . ?
C16 C17 1.385(4) . ?
C17 C18 1.374(4) . ?
C18 C19 1.377(4) . ?
C20 C21 1.385(4) . ?
C21 C22 1.380(4) . ?
C22 C23 1.373(4) . ?
C23 C24 1.374(4) . ?
